data_7215348
loop_
_publ_author_name
'Xiong, Wei-Wei'
'Li, Jian-Rong'
'Feng, Mei-Ling'
'Huang, Xiao-Ying'

_publ_section_title
;
 Solvothermal syntheses, crystal structures, and characterizations of a
 series of one-dimensional organic-containing gallium polyselenides
;
_journal_issue 20
_journal_name_full CrystEngComm
_journal_page_first 6206
_journal_paper_doi 10.1039/c1ce05507k
_journal_volume 13
_journal_year 2011
_chemical_formula_moiety 'Ga2 Se7, C3 H12 N2'
_chemical_formula_sum 'C3 H12 Ga2 N2 Se7'
_chemical_formula_weight 768.31
_chemical_name_systematic
;
?
;
_space_group_IT_number 4
_symmetry_cell_setting monoclinic
_symmetry_space_group_name_Hall 'P 2yb'
_symmetry_space_group_name_H-M 'P 1 21 1'
_atom_sites_solution_hydrogens geom
_atom_sites_solution_primary direct
_atom_sites_solution_secondary difmap
_audit_creation_method SHELXL-97
_cell_angle_alpha 90.00
_cell_angle_beta 94.120(2)
_cell_angle_gamma 90.00
_cell_formula_units_Z 2
_cell_length_a 7.5724(2)
_cell_length_b 12.3856(3)
_cell_length_c 8.0889(2)
_cell_measurement_reflns_used 2134
_cell_measurement_temperature 293(2)
_cell_measurement_theta_max 26.74
_cell_measurement_theta_min 2.5194
_cell_volume 756.69(3)
_computing_cell_refinement 'CrysAlisPro, Oxford Diffraction Ltd.'
_computing_data_collection 'CrysAlisPro, Oxford Diffraction Ltd.'
_computing_data_reduction 'CrysAlisPro, Oxford Diffraction Ltd.'
_computing_molecular_graphics 'DIAMOND. Version 3.0. Crystal Impact'
_computing_publication_material 'Windows Word 2003'
_computing_structure_refinement 'SHELXL-97 (Sheldrick, 1997)'
_computing_structure_solution 'SHELXS-97 (Sheldrick, 1990)'
_diffrn_ambient_temperature 293(2)
_diffrn_detector_area_resol_mean 16.2083
_diffrn_measured_fraction_theta_full 0.991
_diffrn_measured_fraction_theta_max 0.991
_diffrn_measurement_device_type 'Xcalibur, Eos'
_diffrn_measurement_method '\w scans'
_diffrn_radiation_monochromator graphite
_diffrn_radiation_source 'fine-focus sealed tube'
_diffrn_radiation_type MoK\a
_diffrn_radiation_wavelength 0.71073
_diffrn_reflns_av_R_equivalents 0.0200
_diffrn_reflns_av_sigmaI/netI 0.0471
_diffrn_reflns_limit_h_max 9
_diffrn_reflns_limit_h_min -6
_diffrn_reflns_limit_k_max 15
_diffrn_reflns_limit_k_min -15
_diffrn_reflns_limit_l_max 7
_diffrn_reflns_limit_l_min -10
_diffrn_reflns_number 3118
_diffrn_reflns_theta_full 26.74
_diffrn_reflns_theta_max 26.74
_diffrn_reflns_theta_min 2.70
_exptl_absorpt_coefficient_mu 20.365
_exptl_absorpt_correction_T_max 1.00000
_exptl_absorpt_correction_T_min 0.35065
_exptl_absorpt_correction_type multi-scan
_exptl_absorpt_process_details 'CrysAlisPro, Oxford Diffraction Ltd.'
_exptl_crystal_colour red
_exptl_crystal_density_diffrn 3.372
_exptl_crystal_density_method 'not measured'
_exptl_crystal_description Prism
_exptl_crystal_F_000 688
_exptl_crystal_size_max 0.31
_exptl_crystal_size_mid 0.21
_exptl_crystal_size_min 0.14
_refine_diff_density_max 0.706
_refine_diff_density_min -0.780
_refine_diff_density_rms 0.179
_refine_ls_abs_structure_details 'Flack H D (1983), Acta Cryst. A39, 876-881, 938 friedel pairs'
_refine_ls_abs_structure_Flack 0.07(3)
_refine_ls_extinction_method none
_refine_ls_goodness_of_fit_ref 1.000
_refine_ls_hydrogen_treatment constr
_refine_ls_matrix_type full
_refine_ls_number_parameters 128
_refine_ls_number_reflns 2615
_refine_ls_number_restraints 1
_refine_ls_restrained_S_all 1.000
_refine_ls_R_factor_all 0.0342
_refine_ls_R_factor_gt 0.0279
_refine_ls_shift/su_max 0.000
_refine_ls_shift/su_mean 0.000
_refine_ls_structure_factor_coef Fsqd
_refine_ls_weighting_details 'calc w=1/[\s^2^(Fo^2^)+(0.0229P)^2^+0.0000P] where P=(Fo^2^+2Fc^2^)/3'
_refine_ls_weighting_scheme calc
_refine_ls_wR_factor_gt 0.0534
_refine_ls_wR_factor_ref 0.0541
_reflns_number_gt 2252
_reflns_number_total 2615
_reflns_threshold_expression >2sigma(I)
_cod_data_source_file c1ce05507k.txt
_cod_data_source_block compound-1-wx8-12c
_cod_original_sg_symbol_H-M 'P 21'
_cod_database_code 7215348

loop_
_symmetry_equiv_pos_as_xyz
'x, y, z'
'-x, y+1/2, -z'

loop_
_atom_site_label
_atom_site_type_symbol
_atom_site_fract_x
_atom_site_fract_y
_atom_site_fract_z
_atom_site_U_iso_or_equiv
_atom_site_adp_type
_atom_site_occupancy
_atom_site_symmetry_multiplicity
_atom_site_calc_flag
_atom_site_refinement_flags
Ga2 Ga 0.54660(13) 0.05837(7) 0.38376(11) 0.0210(2) Uani 1 1 d .
Ga1 Ga 0.61528(12) 0.28334(7) 0.65550(11) 0.0186(2) Uani 1 1 d .
Se1 Se 0.72778(11) 0.46370(7) 0.67096(11) 0.0238(2) Uani 1 1 d .
Se2 Se 0.48603(12) 0.24757(7) 0.38451(10) 0.0254(2) Uani 1 1 d .
Se4 Se 0.69505(13) 0.00310(7) 0.64359(11) 0.0263(2) Uani 1 1 d .
Se3 Se 0.86012(12) 0.16120(7) 0.70874(10) 0.0235(2) Uani 1 1 d .
Se5 Se 0.41998(12) 0.24726(8) 0.87454(10) 0.0262(2) Uani 1 1 d .
Se6 Se 0.18006(12) 0.35375(7) 0.77161(11) 0.0266(2) Uani 1 1 d .
Se7 Se 0.26325(13) 0.53088(7) 0.84196(11) 0.0288(2) Uani 1 1 d .
N1 N 1.0477(11) 0.2509(9) 0.3586(9) 0.070(3) Uani 1 1 d .
H1A H 1.1543 0.2255 0.3919 0.106 Uiso 1 1 calc R
H1B H 0.9656 0.2024 0.3799 0.106 Uiso 1 1 calc R
H1C H 1.0279 0.3119 0.4125 0.106 Uiso 1 1 calc R
N2 N 0.6556(11) 0.4650(7) 0.0978(10) 0.049(2) Uani 1 1 d .
H2A H 0.6340 0.5323 0.1292 0.073 Uiso 1 1 calc R
H2B H 0.5736 0.4210 0.1337 0.073 Uiso 1 1 calc R
H2C H 0.6526 0.4620 -0.0123 0.073 Uiso 1 1 calc R
C1 C 1.0400(12) 0.2721(9) 0.1816(11) 0.042(3) Uani 1 1 d .
H1D H 1.0612 0.2053 0.1236 0.051 Uiso 1 1 calc R
H1E H 1.1336 0.3223 0.1587 0.051 Uiso 1 1 calc R
C2 C 0.8640(12) 0.3185(7) 0.1157(11) 0.034(2) Uani 1 1 d .
H2D H 0.8574 0.3164 -0.0045 0.040 Uiso 1 1 calc R
H2E H 0.7696 0.2734 0.1523 0.040 Uiso 1 1 calc R
C3 C 0.8350(13) 0.4308(7) 0.1697(13) 0.040(3) Uani 1 1 d .
H3A H 0.9256 0.4778 0.1306 0.048 Uiso 1 1 calc R
H3B H 0.8403 0.4346 0.2897 0.048 Uiso 1 1 calc R

loop_
_atom_site_aniso_label
_atom_site_aniso_U_11
_atom_site_aniso_U_22
_atom_site_aniso_U_33
_atom_site_aniso_U_23
_atom_site_aniso_U_13
_atom_site_aniso_U_12
Ga2 0.0227(6) 0.0152(5) 0.0247(5) -0.0033(4) -0.0011(4) 0.0006(4)
Ga1 0.0187(5) 0.0149(5) 0.0223(5) -0.0013(4) 0.0015(4) 0.0014(4)
Se1 0.0203(5) 0.0166(4) 0.0341(5) 0.0005(4) -0.0014(4) -0.0020(4)
Se2 0.0333(6) 0.0174(5) 0.0245(5) -0.0011(4) -0.0040(4) 0.0041(5)
Se4 0.0319(6) 0.0168(5) 0.0290(5) 0.0014(4) -0.0069(4) -0.0006(4)
Se3 0.0199(5) 0.0176(5) 0.0322(5) -0.0006(4) -0.0028(4) 0.0023(4)
Se5 0.0270(5) 0.0241(5) 0.0283(5) 0.0057(4) 0.0068(4) -0.0004(5)
Se6 0.0219(6) 0.0249(5) 0.0335(5) 0.0024(4) 0.0060(4) -0.0036(4)
Se7 0.0300(6) 0.0236(5) 0.0337(5) -0.0010(4) 0.0088(4) 0.0040(4)
N1 0.033(5) 0.140(10) 0.039(5) 0.022(6) 0.006(4) 0.004(7)
N2 0.050(6) 0.044(6) 0.052(6) -0.018(5) 0.006(4) 0.016(5)
C1 0.036(6) 0.051(7) 0.039(6) -0.001(5) 0.005(4) -0.005(6)
C2 0.029(6) 0.033(6) 0.039(6) 0.007(4) 0.005(4) 0.008(5)
C3 0.037(7) 0.028(6) 0.053(7) -0.017(5) -0.008(5) -0.007(5)

loop_
_atom_type_symbol
_atom_type_description
_atom_type_scat_dispersion_real
_atom_type_scat_dispersion_imag
_atom_type_scat_source
C C 0.0033 0.0016 'International Tables Vol C Tables 4.2.6.8 and 6.1.1.4'
H H 0.0000 0.0000 'International Tables Vol C Tables 4.2.6.8 and 6.1.1.4'
N N 0.0061 0.0033 'International Tables Vol C Tables 4.2.6.8 and 6.1.1.4'
Ga Ga 0.2307 1.6083 'International Tables Vol C Tables 4.2.6.8 and 6.1.1.4'
Se Se -0.0929 2.2259 'International Tables Vol C Tables 4.2.6.8 and 6.1.1.4'

loop_
_geom_angle_atom_site_label_1
_geom_angle_atom_site_label_2
_geom_angle_atom_site_label_3
_geom_angle
_geom_angle_site_symmetry_1
_geom_angle_site_symmetry_3
Se2 Ga2 Se1 108.43(5) . 2_646
Se2 Ga2 Se4 110.74(5) . .
Se1 Ga2 Se4 111.44(5) 2_646 .
Se2 Ga2 Se7 105.30(4) . 2_646
Se1 Ga2 Se7 110.19(5) 2_646 2_646
Se4 Ga2 Se7 110.56(5) . 2_646
Se2 Ga1 Se1 110.12(5) . .
Se2 Ga1 Se3 107.97(4) . .
Se1 Ga1 Se3 108.11(5) . .
Se2 Ga1 Se5 113.97(5) . .
Se1 Ga1 Se5 111.53(4) . .
Se3 Ga1 Se5 104.79(4) . .
Ga1 Se1 Ga2 98.42(4) . 2_656
Ga1 Se2 Ga2 96.82(4) . .
Se3 Se4 Ga2 99.51(4) . .
Se4 Se3 Ga1 95.32(4) . .
Se6 Se5 Ga1 97.71(4) . .
Se7 Se6 Se5 104.61(5) . .
Se6 Se7 Ga2 96.45(4) . 2_656
C1 N1 H1A 109.5 . .
C1 N1 H1B 109.5 . .
H1A N1 H1B 109.5 . .
C1 N1 H1C 109.5 . .
H1A N1 H1C 109.5 . .
H1B N1 H1C 109.5 . .
C3 N2 H2A 109.5 . .
C3 N2 H2B 109.5 . .
H2A N2 H2B 109.5 . .
C3 N2 H2C 109.5 . .
H2A N2 H2C 109.5 . .
H2B N2 H2C 109.5 . .
N1 C1 C2 112.8(8) . .
N1 C1 H1D 109.0 . .
C2 C1 H1D 109.0 . .
N1 C1 H1E 109.0 . .
C2 C1 H1E 109.0 . .
H1D C1 H1E 107.8 . .
C3 C2 C1 113.5(8) . .
C3 C2 H2D 108.9 . .
C1 C2 H2D 108.9 . .
C3 C2 H2E 108.9 . .
C1 C2 H2E 108.9 . .
H2D C2 H2E 107.7 . .
C2 C3 N2 107.5(7) . .
C2 C3 H3A 110.2 . .
N2 C3 H3A 110.2 . .
C2 C3 H3B 110.2 . .
N2 C3 H3B 110.2 . .
H3A C3 H3B 108.5 . .

loop_
_geom_bond_atom_site_label_1
_geom_bond_atom_site_label_2
_geom_bond_distance
_geom_bond_site_symmetry_2
Ga2 Se2 2.3880(12) .
Ga2 Se1 2.3991(12) 2_646
Ga2 Se4 2.4105(12) .
Ga2 Se7 2.4291(13) 2_646
Ga1 Se2 2.3772(12) .
Ga1 Se1 2.3908(12) .
Ga1 Se3 2.4077(12) .
Ga1 Se5 2.4295(11) .
Se1 Ga2 2.3991(12) 2_656
Se4 Se3 2.3621(12) .
Se5 Se6 2.3486(13) .
Se6 Se7 2.3415(13) .
Se7 Ga2 2.4291(13) 2_656
N1 C1 1.453(11) .
N1 H1A 0.8900 .
N1 H1B 0.8900 .
N1 H1C 0.8900 .
N2 C3 1.501(11) .
N2 H2A 0.8900 .
N2 H2B 0.8900 .
N2 H2C 0.8900 .
C1 C2 1.513(12) .
C1 H1D 0.9700 .
C1 H1E 0.9700 .
C2 C3 1.478(11) .
C2 H2D 0.9700 .
C2 H2E 0.9700 .
C3 H3A 0.9700 .
C3 H3B 0.9700 .

loop_
_geom_hbond_atom_site_label_D
_geom_hbond_atom_site_label_H
_geom_hbond_atom_site_label_A
_geom_hbond_distance_DH
_geom_hbond_distance_HA
_geom_hbond_distance_DA
_geom_hbond_angle_DHA
_geom_hbond_site_symmetry_A
N1 H1B Se3 0.89 2.88 3.442(8) 122.9 .
C2 H2E Se2 0.97 2.97 3.819(9) 146.8 .
N1 H1A Se2 0.89 2.53 3.311(8) 146.5 1_655
N2 H2A Se5 0.89 2.69 3.552(8) 162.4 2_656
N2 H2C Se1 0.89 2.66 3.534(8) 166.0 1_554

loop_
_geom_torsion_atom_site_label_1
_geom_torsion_atom_site_label_2
_geom_torsion_atom_site_label_3
_geom_torsion_atom_site_label_4
_geom_torsion
_geom_torsion_site_symmetry_1
_geom_torsion_site_symmetry_4
Se2 Ga1 Se1 Ga2 62.90(5) . 2_656
Se3 Ga1 Se1 Ga2 -179.35(4) . 2_656
Se5 Ga1 Se1 Ga2 -64.66(5) . 2_656
Se1 Ga1 Se2 Ga2 150.12(5) . .
Se3 Ga1 Se2 Ga2 32.29(5) . .
Se5 Ga1 Se2 Ga2 -83.68(5) . .
Se1 Ga2 Se2 Ga1 123.32(5) 2_646 .
Se4 Ga2 Se2 Ga1 0.76(6) . .
Se7 Ga2 Se2 Ga1 -118.76(5) 2_646 .
Se2 Ga2 Se4 Se3 -32.96(6) . .
Se1 Ga2 Se4 Se3 -153.75(4) 2_646 .
Se7 Ga2 Se4 Se3 83.35(5) 2_646 .
Ga2 Se4 Se3 Ga1 48.20(5) . .
Se2 Ga1 Se3 Se4 -53.38(5) . .
Se1 Ga1 Se3 Se4 -172.49(4) . .
Se5 Ga1 Se3 Se4 68.46(5) . .
Se2 Ga1 Se5 Se6 -53.90(6) . .
Se1 Ga1 Se5 Se6 71.55(5) . .
Se3 Ga1 Se5 Se6 -171.72(5) . .
Ga1 Se5 Se6 Se7 -78.19(5) . .
Se5 Se6 Se7 Ga2 79.92(5) . 2_656
N1 C1 C2 C3 70.7(12) . .
C1 C2 C3 N2 -179.1(8) . .
